data_4347915
loop_
_publ_author_name
'Scattergood, Paul A.'
'Khushnood, Usman'
'Tariq, Amina'
'Cooke, David J.'
'Rice, Craig R.'
'Elliott, Paul I. P.'

_publ_section_title
;
 Photochemistry of [Ru(pytz)(btz)2](2+) and Characterization of a
 \k(1)-btz Ligand-Loss Intermediate.
;
_journal_issue 15
_journal_name_full 'Inorganic chemistry'
_journal_page_first 7787
_journal_page_last 7796
_journal_paper_doi 10.1021/acs.inorgchem.6b00782
_journal_volume 55
_journal_year 2016
_chemical_formula_sum 'C26 H29 Cl F6 N5 P Ru'
_chemical_formula_weight 693.03
_space_group_crystal_system triclinic
_space_group_IT_number 2
_space_group_name_Hall '-P 1'
_space_group_name_H-M_alt 'P -1'
_atom_sites_solution_hydrogens geom
_audit_creation_method SHELXL-2014/6
_cell_angle_alpha 113.0580(13)
_cell_angle_beta 96.0134(17)
_cell_angle_gamma 100.7043(15)
_cell_formula_units_Z 2
_cell_length_a 10.4741(6)
_cell_length_b 11.0072(6)
_cell_length_c 13.5855(8)
_cell_measurement_temperature 150(2)
_cell_volume 1388.51(14)
_computing_structure_refinement 'SHELXL-2014/6 (Sheldrick, 2014)'
_diffrn_ambient_temperature 150(2)
_diffrn_measured_fraction_theta_full 0.999
_diffrn_measured_fraction_theta_max 0.999
_diffrn_radiation_type MoK\a
_diffrn_radiation_wavelength 0.71073
_diffrn_reflns_av_R_equivalents 0.0768
_diffrn_reflns_av_unetI/netI 0.0850
_diffrn_reflns_Laue_measured_fraction_full 0.999
_diffrn_reflns_Laue_measured_fraction_max 0.999
_diffrn_reflns_limit_h_max 15
_diffrn_reflns_limit_h_min -15
_diffrn_reflns_limit_k_max 16
_diffrn_reflns_limit_k_min -16
_diffrn_reflns_limit_l_max 20
_diffrn_reflns_limit_l_min -20
_diffrn_reflns_number 44817
_diffrn_reflns_point_group_measured_fraction_full 0.999
_diffrn_reflns_point_group_measured_fraction_max 0.999
_diffrn_reflns_theta_full 25.242
_diffrn_reflns_theta_max 32.031
_diffrn_reflns_theta_min 2.349
_exptl_absorpt_coefficient_mu 0.785
_exptl_absorpt_correction_T_max 0.88
_exptl_absorpt_correction_T_min 0.77
_exptl_absorpt_correction_type multi-scan
_exptl_absorpt_process_details sadabs
_exptl_crystal_colour orange
_exptl_crystal_density_diffrn 1.658
_exptl_crystal_description block
_exptl_crystal_F_000 700
_exptl_crystal_size_max 0.1
_exptl_crystal_size_mid 0.1
_exptl_crystal_size_min 0.1
_refine_diff_density_max 0.851
_refine_diff_density_min -0.642
_refine_diff_density_rms 0.131
_refine_ls_extinction_method none
_refine_ls_goodness_of_fit_ref 1.005
_refine_ls_hydrogen_treatment constr
_refine_ls_matrix_type full
_refine_ls_number_parameters 402
_refine_ls_number_reflns 9667
_refine_ls_number_restraints 48
_refine_ls_restrained_S_all 1.029
_refine_ls_R_factor_all 0.0850
_refine_ls_R_factor_gt 0.0481
_refine_ls_shift/su_max 0.002
_refine_ls_shift/su_mean 0.000
_refine_ls_structure_factor_coef Fsqd
_refine_ls_weighting_details 'w=1/[\s^2^(Fo^2^)+(0.0373P)^2^+0.8223P] where P=(Fo^2^+2Fc^2^)/3'
_refine_ls_weighting_scheme calc
_refine_ls_wR_factor_gt 0.0826
_refine_ls_wR_factor_ref 0.0931
_reflns_Friedel_coverage 0.000
_reflns_number_gt 7165
_reflns_number_total 9667
_reflns_threshold_expression 'I > 2\s(I)'
_cod_data_source_file ic6b00782_si_003.cif
_cod_data_source_block mo_PaulS_RuCy_3_0m
_cod_database_code 4347915
_shelx_space_group_comment
;
The symmetry employed for this shelxl refinement is uniquely defined
by the following loop, which should always be used as a source of
symmetry information in preference to the above space-group names.
They are only intended as comments.
;
_shelxl_version_number 2014/6

loop_
_space_group_symop_operation_xyz
'x, y, z'
'-x, -y, -z'

loop_
_atom_site_label
_atom_site_type_symbol
_atom_site_fract_x
_atom_site_fract_y
_atom_site_fract_z
_atom_site_U_iso_or_equiv
_atom_site_adp_type
_atom_site_occupancy
_atom_site_site_symmetry_order
_atom_site_calc_flag
_atom_site_refinement_flags_posn
_atom_site_refinement_flags_adp
_atom_site_refinement_flags_occupancy
_atom_site_disorder_assembly
_atom_site_disorder_group
Ru1 Ru 0.79724(2) 0.85739(2) 0.57930(2) 0.01154(5) Uani 1 1 d . . . . .
Cl1 Cl 0.82526(6) 1.09272(6) 0.61822(5) 0.01799(12) Uani 1 1 d . . . . .
F1 F 0.82917(19) 0.04701(17) -0.03522(14) 0.0396(4) Uani 1 1 d . . . . .
F2 F 0.7717(2) 0.32834(19) 0.11813(16) 0.0452(5) Uani 1 1 d . . . . .
F3 F 0.7457(5) 0.1228(4) 0.1176(4) 0.0547(11) Uani 0.669(4) 1 d . U P A 1
F4 F 0.9467(4) 0.2329(4) 0.1173(3) 0.0491(10) Uani 0.669(4) 1 d . U P A 1
F5 F 0.8680(4) 0.2644(3) -0.0272(3) 0.0494(9) Uani 0.669(4) 1 d . U P A 1
F6 F 0.6626(4) 0.1550(4) -0.0295(3) 0.0645(13) Uani 0.669(4) 1 d . U P A 1
F3' F 0.7736(9) 0.2072(7) -0.0671(5) 0.0517(15) Uani 0.331(4) 1 d . U P A 2
F4' F 0.6436(7) 0.1009(8) 0.0099(7) 0.0548(18) Uani 0.331(4) 1 d . U P A 2
F5' F 0.8130(8) 0.1484(9) 0.1432(6) 0.0461(17) Uani 0.331(4) 1 d . U P A 2
F6' F 0.9443(9) 0.2498(9) 0.0684(8) 0.058(2) Uani 0.331(4) 1 d . U P A 2
N1 N 0.61700(19) 0.87714(19) 0.63270(16) 0.0133(4) Uani 1 1 d . . . . .
N2 N 0.66482(19) 0.81266(19) 0.43761(16) 0.0134(4) Uani 1 1 d . . . . .
N3 N 0.6761(2) 0.7717(2) 0.33439(16) 0.0155(4) Uani 1 1 d . . . . .
N4 N 0.5531(2) 0.7499(2) 0.27973(16) 0.0159(4) Uani 1 1 d . . . . .
N5 N 0.8191(3) 0.4302(3) 0.6715(2) 0.0435(7) Uani 1 1 d . . . . .
P1 P 0.80086(7) 0.18772(7) 0.04214(6) 0.02405(16) Uani 1 1 d . . . . .
C1 C 0.6026(2) 0.9182(2) 0.7374(2) 0.0180(5) Uani 1 1 d . . . . .
H1 H 0.6774 0.9364 0.7917 0.022 Uiso 1 1 calc R U . . .
C2 C 0.4836(3) 0.9350(3) 0.7688(2) 0.0199(5) Uani 1 1 d . . . . .
H2 H 0.4768 0.9632 0.8433 0.024 Uiso 1 1 calc R U . . .
C3 C 0.3742(3) 0.9103(3) 0.6906(2) 0.0194(5) Uani 1 1 d . . . . .
H3 H 0.2912 0.9203 0.7106 0.023 Uiso 1 1 calc R U . . .
C4 C 0.3876(2) 0.8709(2) 0.5829(2) 0.0170(5) Uani 1 1 d . . . . .
H4 H 0.3144 0.8545 0.5279 0.020 Uiso 1 1 calc R U . . .
C5 C 0.5097(2) 0.8557(2) 0.55696(19) 0.0131(5) Uani 1 1 d . . . . .
C6 C 0.5379(2) 0.8170(2) 0.44788(19) 0.0127(4) Uani 1 1 d . . . . .
C7 C 0.4657(2) 0.7767(2) 0.3456(2) 0.0174(5) Uani 1 1 d . . . . .
H7 H 0.3740 0.7693 0.3257 0.021 Uiso 1 1 calc R U . . .
C8 C 0.5244(3) 0.6860(3) 0.1591(2) 0.0204(5) Uani 1 1 d . . . . .
H8A H 0.6084 0.6865 0.1318 0.025 Uiso 1 1 calc R U . . .
H8B H 0.4752 0.7385 0.1315 0.025 Uiso 1 1 calc R U . . .
C9 C 0.4429(3) 0.5413(2) 0.11834(19) 0.0179(5) Uani 1 1 d . . . . .
C10 C 0.5008(3) 0.4431(3) 0.1309(2) 0.0291(6) Uani 1 1 d . . . . .
H10 H 0.5923 0.4662 0.1620 0.035 Uiso 1 1 calc R U . . .
C11 C 0.4252(4) 0.3116(3) 0.0982(2) 0.0370(8) Uani 1 1 d . . . . .
H11 H 0.4648 0.2447 0.1073 0.044 Uiso 1 1 calc R U . . .
C12 C 0.2930(4) 0.2776(3) 0.0526(2) 0.0373(8) Uani 1 1 d . . . . .
H12 H 0.2411 0.1876 0.0314 0.045 Uiso 1 1 calc R U . . .
C13 C 0.2354(3) 0.3733(3) 0.0375(2) 0.0334(7) Uani 1 1 d . . . . .
H13 H 0.1444 0.3488 0.0045 0.040 Uiso 1 1 calc R U . . .
C14 C 0.3103(3) 0.5052(3) 0.0706(2) 0.0247(6) Uani 1 1 d . . . . .
H14 H 0.2704 0.5712 0.0604 0.030 Uiso 1 1 calc R U . . .
C15 C 0.8428(2) 0.6572(2) 0.5116(2) 0.0159(5) Uani 1 1 d . . . . .
C16 C 0.8163(2) 0.6861(3) 0.6171(2) 0.0185(5) Uani 1 1 d . . . . .
H16 H 0.7358 0.6290 0.6257 0.022 Uiso 1 1 calc R U . . .
C17 C 0.8877(3) 0.8089(3) 0.7082(2) 0.0195(5) Uani 1 1 d . . . . .
H17 H 0.8537 0.8356 0.7779 0.023 Uiso 1 1 calc R U . . .
C18 C 0.9833(2) 0.9062(3) 0.6961(2) 0.0187(5) Uani 1 1 d . . . . .
C19 C 1.0104(2) 0.8772(2) 0.5895(2) 0.0178(5) Uani 1 1 d . . . . .
H19 H 1.0642 0.9523 0.5760 0.021 Uiso 1 1 calc R U . . .
C20 C 0.9434(2) 0.7556(2) 0.4998(2) 0.0174(5) Uani 1 1 d . . . . .
H20 H 0.9510 0.7473 0.4248 0.021 Uiso 1 1 calc R U . . .
C21 C 0.7697(2) 0.5297(2) 0.4114(2) 0.0190(5) Uani 1 1 d . . . . .
H21 H 0.7663 0.5534 0.3474 0.023 Uiso 1 1 calc R U . . .
C22 C 0.8502(3) 0.4220(3) 0.3925(2) 0.0237(6) Uani 1 1 d . . . . .
H22A H 0.9411 0.4609 0.3896 0.035 Uiso 1 1 calc R U . . .
H22B H 0.8093 0.3429 0.3233 0.035 Uiso 1 1 calc R U . . .
H22C H 0.8516 0.3935 0.4524 0.035 Uiso 1 1 calc R U . . .
C23 C 0.6281(3) 0.4735(3) 0.4171(3) 0.0291(7) Uani 1 1 d . . . . .
H23A H 0.6287 0.4420 0.4753 0.044 Uiso 1 1 calc R U . . .
H23B H 0.5841 0.3971 0.3472 0.044 Uiso 1 1 calc R U . . .
H23C H 0.5801 0.5453 0.4325 0.044 Uiso 1 1 calc R U . . .
C24 C 1.0522(3) 1.0396(3) 0.7905(2) 0.0266(6) Uani 1 1 d . . . . .
H24A H 0.9938 1.0652 0.8429 0.040 Uiso 1 1 calc R U . . .
H24B H 1.0740 1.1103 0.7638 0.040 Uiso 1 1 calc R U . . .
H24C H 1.1338 1.0304 0.8262 0.040 Uiso 1 1 calc R U . . .
C25 C 0.8921(3) 0.4249(3) 0.7365(3) 0.0334(7) Uani 1 1 d . . . . .
C26 C 0.9838(3) 0.4145(3) 0.8183(3) 0.0398(8) Uani 1 1 d . . . . .
H26A H 0.9387 0.3477 0.8424 0.060 Uiso 1 1 calc R U . . .
H26B H 1.0158 0.5035 0.8808 0.060 Uiso 1 1 calc R U . . .
H26C H 1.0590 0.3851 0.7873 0.060 Uiso 1 1 calc R U . . .

loop_
_atom_site_aniso_label
_atom_site_aniso_U_11
_atom_site_aniso_U_22
_atom_site_aniso_U_33
_atom_site_aniso_U_23
_atom_site_aniso_U_13
_atom_site_aniso_U_12
Ru1 0.01016(9) 0.01295(9) 0.01227(9) 0.00581(7) 0.00205(6) 0.00357(6)
Cl1 0.0172(3) 0.0145(3) 0.0227(3) 0.0091(2) 0.0018(2) 0.0034(2)
F1 0.0502(12) 0.0309(9) 0.0350(10) 0.0073(8) 0.0110(9) 0.0168(8)
F2 0.0515(12) 0.0394(10) 0.0430(11) 0.0089(9) 0.0119(10) 0.0250(9)
F3 0.064(3) 0.054(2) 0.062(3) 0.0358(19) 0.040(2) 0.012(2)
F4 0.0349(16) 0.0580(19) 0.043(2) 0.0121(17) -0.0134(17) 0.0171(14)
F5 0.073(2) 0.0446(18) 0.051(2) 0.0337(15) 0.0331(18) 0.0198(17)
F6 0.0398(19) 0.054(2) 0.062(2) -0.0084(17) -0.0261(18) 0.0181(17)
F3' 0.085(4) 0.045(3) 0.043(3) 0.033(2) 0.017(3) 0.022(3)
F4' 0.036(3) 0.050(3) 0.059(4) 0.008(3) 0.007(3) 0.000(3)
F5' 0.055(4) 0.053(3) 0.034(3) 0.021(2) 0.002(3) 0.021(3)
F6' 0.038(3) 0.049(3) 0.066(4) 0.005(3) 0.015(3) 0.002(3)
N1 0.0132(9) 0.0138(9) 0.0125(10) 0.0054(8) 0.0025(8) 0.0025(8)
N2 0.0120(9) 0.0166(10) 0.0134(10) 0.0072(8) 0.0045(8) 0.0045(8)
N3 0.0149(10) 0.0187(10) 0.0124(10) 0.0062(8) 0.0031(8) 0.0039(8)
N4 0.0170(10) 0.0176(10) 0.0133(10) 0.0071(8) 0.0017(8) 0.0041(8)
N5 0.063(2) 0.0298(14) 0.0461(18) 0.0232(13) 0.0177(16) 0.0117(14)
P1 0.0256(4) 0.0269(4) 0.0218(4) 0.0113(3) 0.0052(3) 0.0089(3)
C1 0.0169(12) 0.0217(12) 0.0134(12) 0.0063(10) 0.0020(9) 0.0032(10)
C2 0.0208(13) 0.0242(13) 0.0149(12) 0.0075(10) 0.0065(10) 0.0061(10)
C3 0.0170(12) 0.0229(13) 0.0210(13) 0.0102(11) 0.0077(10) 0.0073(10)
C4 0.0114(11) 0.0211(12) 0.0191(12) 0.0086(10) 0.0024(9) 0.0049(9)
C5 0.0123(11) 0.0099(10) 0.0172(12) 0.0068(9) 0.0019(9) 0.0010(8)
C6 0.0119(11) 0.0122(10) 0.0149(11) 0.0063(9) 0.0033(9) 0.0035(8)
C7 0.0164(12) 0.0186(12) 0.0164(12) 0.0072(10) 0.0021(10) 0.0032(10)
C8 0.0243(13) 0.0227(13) 0.0122(12) 0.0067(10) 0.0020(10) 0.0033(11)
C9 0.0225(13) 0.0209(12) 0.0115(11) 0.0067(10) 0.0068(10) 0.0064(10)
C10 0.0349(16) 0.0319(15) 0.0209(14) 0.0108(12) 0.0010(12) 0.0126(13)
C11 0.066(2) 0.0249(15) 0.0241(16) 0.0117(13) 0.0075(15) 0.0175(15)
C12 0.058(2) 0.0213(15) 0.0221(15) 0.0055(12) 0.0079(15) -0.0070(14)
C13 0.0293(16) 0.0329(16) 0.0256(16) 0.0038(13) 0.0057(13) -0.0022(13)
C14 0.0245(14) 0.0300(15) 0.0177(13) 0.0067(11) 0.0042(11) 0.0100(12)
C15 0.0154(11) 0.0140(11) 0.0208(13) 0.0085(10) 0.0031(10) 0.0073(9)
C16 0.0183(12) 0.0198(12) 0.0254(14) 0.0153(11) 0.0052(10) 0.0096(10)
C17 0.0208(13) 0.0256(13) 0.0178(13) 0.0108(11) 0.0054(10) 0.0143(11)
C18 0.0151(12) 0.0226(13) 0.0167(12) 0.0055(10) -0.0020(10) 0.0100(10)
C19 0.0103(11) 0.0196(12) 0.0241(13) 0.0091(10) 0.0023(10) 0.0061(9)
C20 0.0142(11) 0.0199(12) 0.0193(13) 0.0074(10) 0.0043(10) 0.0086(10)
C21 0.0202(13) 0.0148(11) 0.0200(13) 0.0064(10) 0.0014(10) 0.0034(10)
C22 0.0246(14) 0.0171(12) 0.0252(14) 0.0035(11) 0.0054(11) 0.0077(11)
C23 0.0204(14) 0.0207(13) 0.0403(18) 0.0086(13) 0.0053(13) 0.0016(11)
C24 0.0217(14) 0.0290(14) 0.0193(14) 0.0018(11) -0.0044(11) 0.0069(11)
C25 0.047(2) 0.0171(13) 0.0347(18) 0.0100(13) 0.0180(15) 0.0012(13)
C26 0.0413(19) 0.0289(16) 0.0371(19) 0.0056(14) 0.0051(15) 0.0013(14)

loop_
_atom_type_symbol
_atom_type_description
_atom_type_scat_dispersion_real
_atom_type_scat_dispersion_imag
_atom_type_scat_source
C C 0.0033 0.0016 'International Tables Vol C Tables 4.2.6.8 and 6.1.1.4'
H H 0.0000 0.0000 'International Tables Vol C Tables 4.2.6.8 and 6.1.1.4'
N N 0.0061 0.0033 'International Tables Vol C Tables 4.2.6.8 and 6.1.1.4'
F F 0.0171 0.0103 'International Tables Vol C Tables 4.2.6.8 and 6.1.1.4'
P P 0.1023 0.0942 'International Tables Vol C Tables 4.2.6.8 and 6.1.1.4'
Cl Cl 0.1484 0.1585 'International Tables Vol C Tables 4.2.6.8 and 6.1.1.4'
Ru Ru -1.2594 0.8363 'International Tables Vol C Tables 4.2.6.8 and 6.1.1.4'

loop_
_geom_angle_atom_site_label_1
_geom_angle_atom_site_label_2
_geom_angle_atom_site_label_3
_geom_angle
N2 Ru1 N1 76.45(8)
N2 Ru1 C16 116.44(9)
N1 Ru1 C16 96.30(9)
N2 Ru1 C19 124.12(9)
N1 Ru1 C19 158.61(9)
C16 Ru1 C19 80.16(9)
N2 Ru1 C20 96.86(8)
N1 Ru1 C20 158.14(8)
C16 Ru1 C20 67.70(10)
C19 Ru1 C20 37.33(9)
N2 Ru1 C17 153.78(9)
N1 Ru1 C17 97.22(9)
C16 Ru1 C17 38.11(9)
C19 Ru1 C17 66.96(10)
C20 Ru1 C17 79.51(9)
N2 Ru1 C15 92.58(8)
N1 Ru1 C15 120.52(8)
C16 Ru1 C15 37.69(9)
C19 Ru1 C15 68.53(9)
C20 Ru1 C15 38.13(9)
C17 Ru1 C15 68.43(9)
N2 Ru1 C18 161.89(9)
N1 Ru1 C18 121.25(9)
C16 Ru1 C18 68.32(10)
C19 Ru1 C18 37.86(9)
C20 Ru1 C18 68.08(9)
C17 Ru1 C18 36.93(10)
C15 Ru1 C18 81.63(9)
N2 Ru1 Cl1 87.86(6)
N1 Ru1 Cl1 83.26(5)
C16 Ru1 Cl1 155.02(7)
C19 Ru1 Cl1 91.16(7)
C20 Ru1 Cl1 117.64(7)
C17 Ru1 Cl1 117.00(7)
C15 Ru1 Cl1 155.64(7)
C18 Ru1 Cl1 90.46(7)
C1 N1 C5 117.6(2)
C1 N1 Ru1 124.77(16)
C5 N1 Ru1 117.48(16)
N3 N2 C6 110.66(19)
N3 N2 Ru1 132.75(15)
C6 N2 Ru1 116.46(15)
N2 N3 N4 104.72(19)
C7 N4 N3 112.6(2)
C7 N4 C8 127.1(2)
N3 N4 C8 119.8(2)
F6 P1 F3 93.9(2)
F6' P1 F3' 95.5(5)
F6' P1 F5' 90.9(5)
F3' P1 F5' 172.0(4)
F6' P1 F2 91.7(3)
F6 P1 F2 86.82(15)
F3 P1 F2 89.61(18)
F3' P1 F2 95.1(2)
F5' P1 F2 89.5(3)
F6' P1 F1 88.6(3)
F6 P1 F1 92.62(15)
F3 P1 F1 90.83(18)
F3' P1 F1 84.3(2)
F5' P1 F1 91.1(3)
F2 P1 F1 179.31(12)
F6 P1 F4 175.8(2)
F3 P1 F4 88.9(2)
F2 P1 F4 90.14(16)
F1 P1 F4 90.40(16)
F6 P1 F5 90.3(2)
F3 P1 F5 175.0(2)
F2 P1 F5 88.06(14)
F1 P1 F5 91.55(13)
F4 P1 F5 86.7(2)
F6' P1 F4' 173.4(4)
F3' P1 F4' 86.9(4)
F5' P1 F4' 86.2(4)
F2 P1 F4' 94.2(3)
F1 P1 F4' 85.6(3)
N1 C1 C2 122.6(2)
N1 C1 H1 118.7
C2 C1 H1 118.7
C1 C2 C3 119.3(2)
C1 C2 H2 120.3
C3 C2 H2 120.3
C2 C3 C4 119.0(2)
C2 C3 H3 120.5
C4 C3 H3 120.5
C5 C4 C3 118.7(2)
C5 C4 H4 120.6
C3 C4 H4 120.6
N1 C5 C4 122.7(2)
N1 C5 C6 112.9(2)
C4 C5 C6 124.4(2)
N2 C6 C7 107.4(2)
N2 C6 C5 116.7(2)
C7 C6 C5 135.9(2)
N4 C7 C6 104.6(2)
N4 C7 H7 127.7
C6 C7 H7 127.7
N4 C8 C9 109.5(2)
N4 C8 H8A 109.8
C9 C8 H8A 109.8
N4 C8 H8B 109.8
C9 C8 H8B 109.8
H8A C8 H8B 108.2
C14 C9 C10 119.2(2)
C14 C9 C8 121.0(2)
C10 C9 C8 119.8(2)
C11 C10 C9 120.1(3)
C11 C10 H10 120.0
C9 C10 H10 120.0
C12 C11 C10 120.1(3)
C12 C11 H11 119.9
C10 C11 H11 119.9
C11 C12 C13 120.3(3)
C11 C12 H12 119.9
C13 C12 H12 119.9
C12 C13 C14 119.9(3)
C12 C13 H13 120.1
C14 C13 H13 120.1
C9 C14 C13 120.4(3)
C9 C14 H14 119.8
C13 C14 H14 119.8
C16 C15 C20 117.5(2)
C16 C15 C21 123.4(2)
C20 C15 C21 119.1(2)
C16 C15 Ru1 70.39(13)
C20 C15 Ru1 70.74(13)
C21 C15 Ru1 129.25(16)
C15 C16 C17 120.8(2)
C15 C16 Ru1 71.91(14)
C17 C16 Ru1 71.67(14)
C15 C16 H16 119.1
C17 C16 H16 119.1
Ru1 C16 H16 119.1
C18 C17 C16 121.6(2)
C18 C17 Ru1 72.25(14)
C16 C17 Ru1 70.22(14)
C18 C17 H17 118.4
C16 C17 H17 118.4
Ru1 C17 H17 118.4
C17 C18 C19 117.7(2)
C17 C18 C24 121.7(2)
C19 C18 C24 120.5(2)
C17 C18 Ru1 70.82(14)
C19 C18 Ru1 70.04(13)
C24 C18 Ru1 128.30(17)
C20 C19 C18 121.3(2)
C20 C19 Ru1 71.50(14)
C18 C19 Ru1 72.09(14)
C20 C19 H19 118.8
C18 C19 H19 118.8
Ru1 C19 H19 118.8
C19 C20 C15 121.1(2)
C19 C20 Ru1 71.17(14)
C15 C20 Ru1 71.12(14)
C19 C20 H20 118.7
C15 C20 H20 118.7
Ru1 C20 H20 118.7
C15 C21 C23 113.9(2)
C15 C21 C22 108.7(2)
C23 C21 C22 111.1(2)
C15 C21 H21 107.6
C23 C21 H21 107.6
C22 C21 H21 107.6
C21 C22 H22A 109.5
C21 C22 H22B 109.5
H22A C22 H22B 109.5
C21 C22 H22C 109.5
H22A C22 H22C 109.5
H22B C22 H22C 109.5
C21 C23 H23A 109.5
C21 C23 H23B 109.5
H23A C23 H23B 109.5
C21 C23 H23C 109.5
H23A C23 H23C 109.5
H23B C23 H23C 109.5
C18 C24 H24A 109.5
C18 C24 H24B 109.5
H24A C24 H24B 109.5
C18 C24 H24C 109.5
H24A C24 H24C 109.5
H24B C24 H24C 109.5
N5 C25 C26 178.5(3)
C25 C26 H26A 109.5
C25 C26 H26B 109.5
H26A C26 H26B 109.5
C25 C26 H26C 109.5
H26A C26 H26C 109.5
H26B C26 H26C 109.5

loop_
_geom_bond_atom_site_label_1
_geom_bond_atom_site_label_2
_geom_bond_distance
Ru1 N2 2.0775(19)
Ru1 N1 2.110(2)
Ru1 C16 2.176(2)
Ru1 C19 2.187(2)
Ru1 C20 2.191(2)
Ru1 C17 2.195(2)
Ru1 C15 2.196(2)
Ru1 C18 2.214(2)
Ru1 Cl1 2.3849(6)
F1 P1 1.5976(18)
F2 P1 1.5954(19)
F3 P1 1.563(4)
F4 P1 1.618(3)
F5 P1 1.623(3)
F6 P1 1.553(3)
F3' P1 1.585(6)
F4' P1 1.659(7)
F5' P1 1.592(8)
F6' P1 1.472(8)
N1 C1 1.347(3)
N1 C5 1.359(3)
N2 N3 1.320(3)
N2 C6 1.359(3)
N3 N4 1.347(3)
N4 C7 1.338(3)
N4 C8 1.479(3)
N5 C25 1.134(4)
C1 C2 1.381(3)
C1 H1 0.9500
C2 C3 1.384(4)
C2 H2 0.9500
C3 C4 1.385(3)
C3 H3 0.9500
C4 C5 1.384(3)
C4 H4 0.9500
C5 C6 1.452(3)
C6 C7 1.368(3)
C7 H7 0.9500
C8 C9 1.509(3)
C8 H8A 0.9900
C8 H8B 0.9900
C9 C14 1.382(4)
C9 C10 1.390(4)
C10 C11 1.384(4)
C10 H10 0.9500
C11 C12 1.374(5)
C11 H11 0.9500
C12 C13 1.377(5)
C12 H12 0.9500
C13 C14 1.385(4)
C13 H13 0.9500
C14 H14 0.9500
C15 C16 1.413(4)
C15 C20 1.433(3)
C15 C21 1.514(3)
C16 C17 1.428(4)
C16 H16 1.0000
C17 C18 1.397(4)
C17 H17 1.0000
C18 C19 1.428(4)
C18 C24 1.503(3)
C19 C20 1.401(3)
C19 H19 1.0000
C20 H20 1.0000
C21 C23 1.520(4)
C21 C22 1.536(3)
C21 H21 1.0000
C22 H22A 0.9800
C22 H22B 0.9800
C22 H22C 0.9800
C23 H23A 0.9800
C23 H23B 0.9800
C23 H23C 0.9800
C24 H24A 0.9800
C24 H24B 0.9800
C24 H24C 0.9800
C25 C26 1.445(5)
C26 H26A 0.9800
C26 H26B 0.9800
C26 H26C 0.9800
